data_4332024
loop_
_publ_author_name
'Vaqueiro, Paz'

_publ_section_title
;
 From One-Dimensional Chains to Three-Dimensional Networks:&#x00A0;
 Solvothermal Synthesis of Thiogallates in Ethylenediamine
;
_journal_issue 10
_journal_name_full 'Inorganic Chemistry'
_journal_page_first 4150
_journal_page_last 4156
_journal_paper_doi 10.1021/ic052043s
_journal_volume 45
_journal_year 2006
_chemical_compound_source
;
see paper
;
_chemical_formula_moiety 'C3 H12 Co0.50 Ga1 N3 S2'
_chemical_formula_sum 'C3 H12 Co0.5 Ga N3 S2'
_chemical_formula_weight 253.47
_space_group_IT_number 63
_symmetry_cell_setting orthorhombic
_symmetry_space_group_name_Hall '-C 2c 2'
_symmetry_space_group_name_H-M 'C m c m'
_atom_sites_solution_hydrogens geom
_atom_sites_solution_primary direct
_audit_creation_date 05-09-24
_audit_creation_method CRYSTALS_ver_12.51
_cell_angle_alpha 90
_cell_angle_beta 90
_cell_angle_gamma 90
_cell_formula_units_Z 8
_cell_length_a 9.4660(7)
_cell_length_b 15.0990(11)
_cell_length_c 12.2540(8)
_cell_measurement_reflns_used 0
_cell_measurement_temperature 100
_cell_measurement_theta_max 0
_cell_measurement_theta_min 0
_cell_volume 1751.4(2)
_computing_cell_refinement
; 
 Bruker X8 Apex 2 software 
;
_computing_data_collection
; 
 Bruker X8 Apex 2 software 
;
_computing_data_reduction
; 
 Bruker X8 Apex 2 software 
;
_computing_molecular_graphics 'CAMERON (Watkin et al., 1996)'
_computing_publication_material 'CRYSTALS (Betteridge et al., 2003)'
_computing_structure_refinement 'CRYSTALS (Betteridge et al., 2003)'
_computing_structure_solution 'SIR92 (Altomare et al., 1994)'
_diffrn_ambient_temperature 100
_diffrn_measured_fraction_theta_full 0.999
_diffrn_measured_fraction_theta_max 0.999
_diffrn_measurement_device_type
; 
Bruker X8 Apex 2
;
_diffrn_measurement_method \w/2\q
_diffrn_radiation_monochromator graphite
_diffrn_radiation_type 'Mo K\a'
_diffrn_radiation_wavelength 0.71073
_diffrn_reflns_av_R_equivalents 0.049
_diffrn_reflns_limit_h_max 13
_diffrn_reflns_limit_h_min -12
_diffrn_reflns_limit_k_max 21
_diffrn_reflns_limit_k_min -21
_diffrn_reflns_limit_l_max 11
_diffrn_reflns_limit_l_min -17
_diffrn_reflns_number 12578
_diffrn_reflns_theta_full 30.023
_diffrn_reflns_theta_max 30.023
_diffrn_reflns_theta_min 2.540
_diffrn_standards_decay_% 0.0
_diffrn_standards_interval_count 0
_diffrn_standards_interval_time 0
_diffrn_standards_number 0
_exptl_absorpt_coefficient_mu 4.463
_exptl_absorpt_correction_T_max 0.9564
_exptl_absorpt_correction_T_min 0.5825
_exptl_absorpt_correction_type multi-scan
_exptl_absorpt_process_details 'Bruker SADABS'
_exptl_crystal_colour orange
_exptl_crystal_density_diffrn 1.922
_exptl_crystal_description plate
_exptl_crystal_F_000 1020
_exptl_crystal_size_max 0.07
_exptl_crystal_size_mid 0.01
_exptl_crystal_size_min 0.01
_refine_diff_density_max 0.56
_refine_diff_density_min -0.59
_refine_ls_extinction_method None
_refine_ls_goodness_of_fit_ref 1.1174
_refine_ls_hydrogen_treatment noref
_refine_ls_matrix_type full
_refine_ls_number_parameters 46
_refine_ls_number_reflns 690
_refine_ls_number_restraints 5
_refine_ls_R_factor_all 0.0575
_refine_ls_R_factor_gt 0.0201
_refine_ls_shift/su_max 0.000157
_refine_ls_structure_factor_coef F
_refine_ls_weighting_details
;
 Method, part 1, Chebychev polynomial, (Watkin, 1994, Prince, 1982) 
 [weight] = 1.0/[A~0~*T~0~(x)+A~1~*T~1~(x) ... +A~n-1~]*T~n-1~(x)] 
 where A~i~ are the Chebychev coefficients listed below and x= Fcalc/Fmax 
 Method = Robust Weighting (Prince, 1982) 
 W = [weight] * [1-(deltaF/6*sigmaF)^2^]^2^ 
 A~i~ are: 
 -0.858 2.47 -1.26 0.546 
;
_refine_ls_weighting_scheme calc
_refine_ls_wR_factor_all 0.0334
_refine_ls_wR_factor_gt 0.0211
_refine_ls_wR_factor_ref 0.0211
_reflns_limit_h_max 13
_reflns_limit_h_min 0
_reflns_limit_k_max 21
_reflns_limit_k_min 0
_reflns_limit_l_max 17
_reflns_limit_l_min 0
_reflns_number_gt 690
_reflns_number_total 1413
_reflns_threshold_expression I>3.00u(I)
_oxford_diffrn_Wilson_B_factor 0.00
_oxford_diffrn_Wilson_scale 0.00
_oxford_refine_ls_scale 0.2466(4)
_oxford_structure_analysis_title 'x80723_0m in Cmcm Cmcm'
_cod_data_source_file ic052043ssup1.cif
_cod_data_source_block structure3
_cod_depositor_comments
;
The following automatic conversions were performed:

'_symmetry_cell_setting' value 'Orthorhombic' changed to
'orthorhombic' according to
/home/saulius/struct/CIF-dictionaries/cif_core.dic dictionary named
'cif_core.dic' version 2.4.2 from 2011-04-26.

Automatic conversion script
Id: cif_fix_values 1891 2012-01-12 08:04:46Z andrius 
;
_cod_original_sg_symbol_H-M 'C m c m '
_cod_original_formula_sum 'C3 H12 Co0.50 Ga1 N3 S2'
_cod_database_code 4332024

loop_
_symmetry_equiv_pos_as_xyz
x,y,z
-x,-y,-z
x+1/2,y+1/2,z
-x+1/2,-y+1/2,-z
-x,y,z
x,-y,-z
-x+1/2,y+1/2,z
x+1/2,-y+1/2,-z
x,-y,z+1/2
-x,y,-z+1/2
x+1/2,-y+1/2,z+1/2
-x+1/2,y+1/2,-z+1/2
-x,-y,z+1/2
x,y,-z+1/2
-x+1/2,-y+1/2,z+1/2
x+1/2,y+1/2,-z+1/2

loop_
_atom_site_label
_atom_site_type_symbol
_atom_site_fract_x
_atom_site_fract_y
_atom_site_fract_z
_atom_site_U_iso_or_equiv
_atom_site_occupancy
_atom_site_adp_type
_atom_site_refinement_flags_posn
_atom_site_refinement_flags_adp
Ga1 Ga 0.0000 0.00663(4) 0.62416(4) 0.0088 1.0000 Uani S T
S1 S 0.0000 -0.10359(11) 0.7500 0.0120 1.0000 Uani S T
S2 S 0.0000 0.11981(10) 0.7500 0.0108 1.0000 Uani S T
S3 S 0.18115(10) 0.0000 0.5000 0.0141 1.0000 Uani S T
Co1 Co 0.0000 0.39180(6) 0.2500 0.0088 1.0000 Uani S T
N1 N 0.1466(4) 0.5022(3) 0.2500 0.0131(7) 1.0000 Uiso DS .
N2 N 0.0000 0.3804(2) 0.0726(3) 0.0154(8) 1.0000 Uiso DS .
N3 N 0.1656(5) 0.2944(3) 0.2243(3) 0.0109(11) 0.5000 Uiso D .
C1 C 0.0713(4) 0.5856(4) 0.2772(4) 0.0163(14) 0.5000 Uiso D .
C2 C 0.0475(6) 0.2903(4) 0.0453(5) 0.0167(13) 0.5000 Uiso D .
C3 C 0.1843(6) 0.2760(4) 0.1050(5) 0.0160(13) 0.5000 Uiso D .
H11 H 0.1276 0.6374 0.2500 0.0196 1.0000 Uiso S .
H12 H 0.0589 0.5899 0.3581 0.0196 0.5000 Uiso . .
H21 H 0.0629 0.2849 -0.0352 0.0199 0.5000 Uiso . .
H22 H -0.0241 0.2459 0.0694 0.0199 0.5000 Uiso . .
H31 H 0.2580 0.3167 0.0748 0.0192 0.5000 Uiso . .
H32 H 0.2154 0.2132 0.0951 0.0192 0.5000 Uiso . .
H13 H 0.2221 0.4913 0.3054 0.0157 0.5000 Uiso . .
H14 H 0.1904 0.5078 0.1761 0.0157 0.5000 Uiso . .
H23 H 0.0658 0.4251 0.0403 0.0185 0.5000 Uiso . .
H24 H -0.0975 0.3904 0.0437 0.0185 0.5000 Uiso . .
H33 H 0.2563 0.3176 0.2500 0.0131 1.0000 Uiso S .
H34 H 0.1395 0.2382 0.2500 0.0131 1.0000 Uiso S .

loop_
_atom_site_aniso_label
_atom_site_aniso_U_11
_atom_site_aniso_U_22
_atom_site_aniso_U_33
_atom_site_aniso_U_23
_atom_site_aniso_U_13
_atom_site_aniso_U_12
Ga1 0.00696(18) 0.0130(2) 0.00640(17) 0.0001(2) 0.0000 0.0000
S1 0.0153(7) 0.0115(7) 0.0090(7) 0.0000 0.0000 0.0000
S2 0.0090(7) 0.0131(8) 0.0102(7) 0.0000 0.0000 0.0000
S3 0.0071(4) 0.0272(5) 0.0081(4) -0.0020(5) 0.0000 0.0000
Co1 0.0074(4) 0.0121(4) 0.0069(4) 0.0000 0.0000 0.0000

loop_
_atom_type_symbol
_atom_type_scat_dispersion_real
_atom_type_scat_dispersion_imag
_atom_type_scat_Cromer_Mann_a1
_atom_type_scat_Cromer_Mann_b1
_atom_type_scat_Cromer_Mann_a2
_atom_type_scat_Cromer_Mann_b2
_atom_type_scat_Cromer_Mann_a3
_atom_type_scat_Cromer_Mann_b3
_atom_type_scat_Cromer_Mann_a4
_atom_type_scat_Cromer_Mann_b4
_atom_type_scat_Cromer_Mann_c
_atom_type_scat_source
C 0.0033 0.0016 2.3100 20.8439 1.0200 10.2075 1.5886 0.5687 0.8650 51.6512 0.2156 'International Tables Vol C 4.2.6.8 and 6.1.1.4'
H 0.0000 0.0000 0.4930 10.5109 0.3229 26.1257 0.1402 3.1424 0.0408 57.7998 0.0030 'International Tables Vol C 4.2.6.8 and 6.1.1.4'
Co 0.3494 0.9721 12.2841 4.2791 7.3409 0.2784 4.0034 13.5359 2.3488 71.1692 1.0118 'International Tables Vol C 4.2.6.8 and 6.1.1.4'
Ga 0.2307 1.6083 15.2354 3.0669 6.7006 0.2412 4.3591 10.7805 2.9623 61.4135 1.7189 'International Tables Vol C 4.2.6.8 and 6.1.1.4'
N 0.0061 0.0033 12.2126 0.0057 3.1322 9.8933 2.0125 28.9975 1.1663 0.5826 -11.5290 'International Tables Vol C 4.2.6.8 and 6.1.1.4'
S 0.1246 0.1234 6.9053 1.4679 5.2034 22.2151 1.4379 0.2536 1.5863 56.1720 0.8669 'International Tables Vol C 4.2.6.8 and 6.1.1.4'

loop_
_geom_angle_atom_site_label_1
_geom_angle_site_symmetry_1
_geom_angle_atom_site_label_2
_geom_angle_atom_site_label_3
_geom_angle_site_symmetry_3
_geom_angle
_geom_angle_publ_flag
S3 2_556 Ga1 S1 . 114.75(3) yes
S3 2_556 Ga1 S2 . 118.46(3) yes
S1 . Ga1 S2 . 95.12(4) yes
S3 2_556 Ga1 S3 . 96.71(4) yes
S1 . Ga1 S3 . 114.75(3) yes
S2 . Ga1 S3 . 118.46(3) yes
Ga1 . S1 Ga1 10_556 85.64(7) yes
Ga1 10_556 S2 Ga1 . 84.13(6) yes
Ga1 . S3 Ga1 2_556 83.29(4) yes
N2 14_555 Co1 N3 14_555 78.59(13) yes
N2 14_555 Co1 N3 5_555 95.23(13) yes
N3 14_555 Co1 N3 5_555 94.8(2) yes
N2 14_555 Co1 N3 10_555 78.59(13) yes
N3 14_555 Co1 N3 10_555 92.4(2) yes
N3 5_555 Co1 N3 10_555 16.7(2) yes
N2 14_555 Co1 N1 10_555 93.48(8) yes
N3 14_555 Co1 N1 10_555 169.10(13) yes
N3 5_555 Co1 N1 10_555 93.35(15) yes
N3 10_555 Co1 N1 10_555 93.35(15) yes
N2 14_555 Co1 N1 . 93.48(8) yes
N3 14_555 Co1 N1 . 93.35(15) yes
N3 5_555 Co1 N1 . 169.10(13) yes
N3 10_555 Co1 N1 . 169.10(13) yes
N1 10_555 Co1 N1 . 79.56(19) yes
N2 14_555 Co1 N2 . 170.9(2) yes
N3 14_555 Co1 N2 . 95.23(13) yes
N3 5_555 Co1 N2 . 78.59(13) yes
N3 10_555 Co1 N2 . 95.23(13) yes
N1 10_555 Co1 N2 . 93.48(8) yes
N2 14_555 Co1 N3 . 95.23(13) yes
N3 14_555 Co1 N3 . 16.7(2) yes
N3 5_555 Co1 N3 . 92.4(2) yes
N3 10_555 Co1 N3 . 94.8(2) yes
N1 10_555 Co1 N3 . 169.10(13) yes
N1 . Co1 N2 . 93.48(8) yes
N1 . Co1 N3 . 93.35(15) yes
N2 . Co1 N3 . 78.59(13) yes
Co1 . N1 C1 14_555 110.2(3) yes
Co1 . N1 H14 14_555 109.303 no
C1 14_555 N1 H14 14_555 109.291 no
Co1 . N1 H13 14_555 109.305 no
C1 14_555 N1 H13 14_555 109.295 no
H14 14_555 N1 H13 14_555 109.478 no
Co1 . N1 C1 . 110.2(3) yes
H14 14_555 N1 C1 . 85.603 no
H13 14_555 N1 C1 . 129.471 no
Co1 . N1 H13 . 109.305 no
C1 14_555 N1 H13 . 129.471 no
H13 14_555 N1 H13 . 85.614 no
C1 . N1 H13 . 109.295 no
Co1 . N1 H14 . 109.303 no
C1 14_555 N1 H14 . 85.603 no
H14 14_555 N1 H14 . 129.937 no
C1 . N1 H14 . 109.291 no
H13 . N1 H14 . 109.478 no
Co1 . N2 C2 5_555 107.4(3) yes
Co1 . N2 H23 5_555 109.978 no
C2 5_555 N2 H23 5_555 110.072 no
Co1 . N2 H24 5_555 109.980 no
C2 5_555 N2 H24 5_555 109.903 no
H23 5_555 N2 H24 5_555 109.458 no
Co1 . N2 C2 . 107.4(3) yes
H23 5_555 N2 C2 . 136.378 no
H24 5_555 N2 C2 . 77.097 no
Co1 . N2 H23 . 109.978 no
C2 5_555 N2 H23 . 136.378 no
H23 5_555 N2 H23 . 77.100 no
C2 . N2 H23 . 110.072 no
Co1 . N2 H24 . 109.980 no
C2 5_555 N2 H24 . 77.097 no
H24 5_555 N2 H24 . 134.678 no
C2 . N2 H24 . 109.903 no
H23 . N2 H24 . 109.458 no
Co1 . N3 C3 . 110.7(3) yes
Co1 . N3 H33 . 110.134 no
C3 . N3 H33 . 106.038 no
Co1 . N3 H34 . 111.950 no
C3 . N3 H34 . 100.968 no
H33 . N3 H34 . 116.492 no
C1 10_555 C1 N1 . 109.3(3) yes
N1 . C1 C1 5_555 118.7(2) yes
C1 10_555 C1 H11 . 109.202 no
N1 . C1 H11 . 109.336 no
C1 5_555 C1 H11 . 122.089 no
C1 10_555 C1 H12 . 109.500 no
N1 . C1 H12 . 109.523 no
C1 5_555 C1 H12 . 83.260 no
H11 . C1 H12 . 109.946 no
N2 . C2 H22 5_555 129.391 no
N2 . C2 C3 . 106.6(4) yes
H22 5_555 C2 C3 . 86.314 no
N2 . C2 H21 . 110.163 no
H22 5_555 C2 H21 . 110.476 no
C3 . C2 H21 . 109.985 no
N2 . C2 H22 . 110.329 no
C3 . C2 H22 . 110.134 no
H21 . C2 H22 . 109.587 no
C2 . C3 N3 . 110.2(5) yes
C2 . C3 H31 . 109.365 no
N3 . C3 H31 . 109.249 no
C2 . C3 H32 . 109.308 no
N3 . C3 H32 . 109.263 no
H31 . C3 H32 . 109.408 no
C2 . H22 H22 5_555 47.262 no
C2 . H22 C2 5_555 59.552 no
H22 5_555 H22 C2 5_555 106.813 no
N1 . H13 H14 14_555 76.954 no
N1 . H14 H13 14_555 76.939 no
H24 5_555 H23 N2 . 72.390 no
H23 5_555 H24 N2 . 72.401 no

loop_
_geom_bond_atom_site_label_1
_geom_bond_atom_site_label_2
_geom_bond_site_symmetry_2
_geom_bond_distance
_geom_bond_publ_flag
Ga1 S3 2_556 2.2946(8) yes
Ga1 S1 . 2.2688(15) yes
Ga1 S2 . 2.3017(14) yes
Ga1 S3 . 2.2946(8) yes
Co1 N2 14_555 2.180(4) yes
Co1 N3 14_555 2.172(4) yes
Co1 N3 5_555 2.172(4) yes
Co1 N3 10_555 2.172(4) yes
Co1 N1 10_555 2.169(4) yes
Co1 N1 . 2.169(4) yes
Co1 N2 . 2.180(4) yes
Co1 N3 . 2.172(4) yes
N1 C1 14_555 1.485(5) yes
N1 H14 14_555 1.000 no
N1 H13 14_555 1.000 no
N1 C1 . 1.485(5) yes
N1 H13 . 1.000 no
N1 H14 . 1.000 no
N2 C2 5_555 1.471(5) yes
N2 H23 5_555 1.000 no
N2 H24 5_555 1.000 no
N2 C2 . 1.471(5) yes
N2 H23 . 1.000 no
N2 H24 . 1.000 no
N3 C3 . 1.498(6) yes
N3 H33 . 0.979 no
N3 H34 . 0.938 no
C1 C1 10_555 1.506(8) yes
C1 C1 5_555 1.350(8) yes
C1 H11 . 1.003 no
C1 H12 . 1.000 no
C2 H22 5_555 0.766 no
C2 C3 . 1.503(7) yes
C2 H21 . 1.001 no
C2 H22 . 0.998 no
C3 H31 . 1.000 no
C3 H32 . 1.000 no
H22 H22 5_555 0.456 no
H13 H14 14_555 0.452 no
H23 H24 5_555 0.605 no
